data_9012266
loop_
_publ_author_name
'Foecker, A. J.'
'Jeitschko, W.'

_publ_section_title
;
 The atomic order of the pnictogen and chalcogen atoms in equiatomic ternary
 compounds TPnCh (T = Ni, Pd; Pn = P, As, Sb; Ch = S, Se, Te)
;
_journal_name_full 'Journal of Solid State Chemistry'
_journal_page_first 69
_journal_page_last 78
_journal_paper_doi 10.1006/jssc.2001.9342
_journal_volume 162
_journal_year 2001
_chemical_formula_structural NiP1.86Se0.14
_chemical_formula_sum 'Ni P1.86 Se0.14'
_space_group_IT_number 205
_symmetry_space_group_name_Hall '-P 2ac 2ab 3'
_symmetry_space_group_name_H-M 'P a -3'
_cell_angle_alpha 90
_cell_angle_beta 90
_cell_angle_gamma 90
_cell_length_a 5.479
_cell_length_b 5.479
_cell_length_c 5.479
_cell_formula_units_Z 4
_cell_volume 164.477
_database_code_amcsd 0014016
_exptl_crystal_density_diffrn 5.143
_cod_original_sg_symbol_H-M 'P a 3'
_cod_original_formula_sum 'Ni (P1.86 Se.14)'
_cod_database_code 9012266
_amcsd_formula_title NiP1.86Se0.14

loop_
_space_group_symop_operation_xyz
x,y,z
1/2+z,x,1/2-y
z,1/2-x,1/2+y
1/2-z,1/2+x,y
-z,-x,-y
1/2+y,1/2-z,-x
1/2-y,-z,1/2+x
-y,1/2+z,1/2-x
y,z,x
x,1/2-y,1/2+z
1/2-x,1/2+y,z
1/2+x,y,1/2-z
-x,-y,-z
1/2-z,-x,1/2+y
-z,1/2+x,1/2-y
1/2+z,1/2-x,-y
z,x,y
1/2-y,1/2+z,x
1/2+y,z,1/2-x
y,1/2-z,1/2+x
-y,-z,-x
-x,1/2+y,1/2-z
1/2+x,1/2-y,-z
1/2-x,-y,1/2+z

loop_
_atom_site_label
_atom_site_fract_x
_atom_site_fract_y
_atom_site_fract_z
_atom_site_occupancy
_atom_site_U_iso_or_equiv
Ni 0.00000 0.00000 0.00000 1.00000 0.01140
P 0.38390 0.38390 0.38390 0.93000 0.01013
Se 0.38390 0.38390 0.38390 0.07000 0.01013

loop_
_cod_related_entry_id
_cod_related_entry_database
_cod_related_entry_code
1 AMCSD 0014016
